data_7247666
loop_
_publ_author_name
'Wang, Tingting'
'Wan, Yixin'
'Yu, Nan'
'Gu, Kewei'
'Lu, Zhiwei'
'Wang, Junli'

_publ_section_title
;
 Long-chain tin(iv) alkanethiolates (Sn(SCnH2n+1)4, n &#x2265; 12) with
 the coexistence of trans and gauche S--C bonds: a class of lamellar van
 der Waals molecular crystals
;
_journal_issue 41
_journal_name_full CrystEngComm
_journal_page_first 5782
_journal_page_last 5786
_journal_paper_doi 10.1039/D3CE00818E
_journal_volume 25
_journal_year 2023
_chemical_formula_moiety 'C56 H116 S4 Sn'
_chemical_formula_sum 'C56 H116 S4 Sn'
_chemical_formula_weight 1036.41
_chemical_melting_point 321
_chemical_name_systematic 'Tin(IV) tetradecanethiolate'
_space_group_crystal_system monoclinic
_space_group_IT_number 14
_space_group_name_Hall '-P 2ybc'
_space_group_name_H-M_alt 'P 1 21/c 1'
_atom_sites_solution_hydrogens geom
_atom_sites_solution_primary dual
_audit_creation_date 2022-12-28
_audit_creation_method
;
Olex2 1.5
(compiled 2022.04.07 svn.rca3783a0 for OlexSys, GUI svn.r6498)
;
_audit_update_record
;
2023-05-01 deposited with the CCDC.	2023-10-04 downloaded from the CCDC.
;
_cell_angle_alpha 90
_cell_angle_beta 91.1170(10)
_cell_angle_gamma 90
_cell_formula_units_Z 4
_cell_length_a 81.184(4)
_cell_length_b 7.8878(4)
_cell_length_c 9.2530(5)
_cell_measurement_reflns_used 9907
_cell_measurement_temperature 150.00
_cell_measurement_theta_max 74.63
_cell_measurement_theta_min 4.36
_cell_volume 5924.2(5)
_computing_cell_refinement 'SAINT V8.40A (Bruker, 2019)'
_computing_data_reduction 'SAINT V8.40A (Bruker, 2019)'
_computing_molecular_graphics 'Olex2 1.5 (Dolomanov et al., 2009)'
_computing_publication_material 'Olex2 1.5 (Dolomanov et al., 2009)'
_computing_structure_refinement 'SHELXL 2018/3 (Sheldrick, 2015)'
_computing_structure_solution 'SHELXT 2018/2 (Sheldrick, 2018)'
_diffrn_ambient_temperature 150.00
_diffrn_measured_fraction_theta_full 0.999
_diffrn_measured_fraction_theta_max 0.996
_diffrn_measurement_device_type 'Bruker APEX-II CCD'
_diffrn_measurement_method '\f and \w scans'
_diffrn_radiation_type CuK\a
_diffrn_radiation_wavelength 1.54178
_diffrn_reflns_av_R_equivalents 0.0320
_diffrn_reflns_av_unetI/netI 0.0338
_diffrn_reflns_Laue_measured_fraction_full 0.999
_diffrn_reflns_Laue_measured_fraction_max 0.996
_diffrn_reflns_limit_h_max 101
_diffrn_reflns_limit_h_min -99
_diffrn_reflns_limit_k_max 9
_diffrn_reflns_limit_k_min -9
_diffrn_reflns_limit_l_max 11
_diffrn_reflns_limit_l_min -11
_diffrn_reflns_number 46808
_diffrn_reflns_point_group_measured_fraction_full 0.999
_diffrn_reflns_point_group_measured_fraction_max 0.996
_diffrn_reflns_theta_full 67.679
_diffrn_reflns_theta_max 74.675
_diffrn_reflns_theta_min 1.633
_diffrn_source_current 1.0
_diffrn_source_power 0.05
_diffrn_source_voltage 50.0
_diffrn_standards_number 0
_exptl_absorpt_coefficient_mu 4.969
_exptl_absorpt_correction_T_max 0.0872
_exptl_absorpt_correction_T_min 0.0088
_exptl_absorpt_correction_type multi-scan
_exptl_absorpt_process_details
;
SADABS-2016/2 (Bruker,2016/2) was used for absorption correction.
wR2(int) was 0.1173 before and 0.0550 after correction.
The Ratio of minimum to maximum transmission is 0.1009.
The \l/2 correction factor is Not present.
;
_exptl_crystal_colour colorless
_exptl_crystal_density_diffrn 1.162
_exptl_crystal_description plate
_exptl_crystal_F_000 2264
_exptl_crystal_recrystallization_method 'Re-crystallisation from solvent: CHCl3/EtOH'
_exptl_crystal_size_max 0.2
_exptl_crystal_size_mid 0.15
_exptl_crystal_size_min 0.1
_refine_diff_density_max 1.466
_refine_diff_density_min -0.852
_refine_diff_density_rms 0.162
_refine_ls_extinction_method none
_refine_ls_goodness_of_fit_ref 1.186
_refine_ls_hydrogen_treatment constr
_refine_ls_matrix_type full
_refine_ls_number_parameters 554
_refine_ls_number_reflns 12081
_refine_ls_number_restraints 0
_refine_ls_restrained_S_all 1.186
_refine_ls_R_factor_all 0.0639
_refine_ls_R_factor_gt 0.0620
_refine_ls_shift/su_max 0.002
_refine_ls_shift/su_mean 0.000
_refine_ls_structure_factor_coef Fsqd
_refine_ls_weighting_details 'w=1/[\s^2^(Fo^2^)+(0.0907P)^2^+4.1002P] where P=(Fo^2^+2Fc^2^)/3'
_refine_ls_weighting_scheme calc
_refine_ls_wR_factor_gt 0.1648
_refine_ls_wR_factor_ref 0.1673
_reflns_Friedel_coverage 0.000
_reflns_number_gt 11454
_reflns_number_total 12081
_reflns_threshold_expression 'I > 2\s(I)'
_cod_data_source_file d3ce00818e2.cif
_cod_data_source_block cu_1228_9_0ma
_cod_database_code 7247666
_shelx_shelxl_version_number 2018/3
_shelx_space_group_comment
;
The symmetry employed for this shelxl refinement is uniquely defined
by the following loop, which should always be used as a source of
symmetry information in preference to the above space-group names.
They are only intended as comments.
;
_shelx_estimated_absorpt_t_max 0.636
_shelx_estimated_absorpt_t_min 0.436
_olex2_refinement_description
;
1. Fixed Uiso
 At 1.2 times of:
  All C(H,H) groups
 At 1.5 times of:
  All C(H,H,H) groups
2.a Secondary CH2 refined with riding coordinates:
 C006(H00A,H00B), C007(H00C,H00D), C008(H00E,H00F), C009(H00G,H00H), C00A(H00I,
 H00J), C00B(H00K,H00L), C00C(H00M,H00N), C00D(H00O,H00P), C00E(H00Q,H00R),
 C00F(H00S,H00T), C00G(H00U,H00V), C00H(H00W,H00X), C00I(H00Y,H), C00J(H00Z,HA),
  C00K(H00,HB), C00L(H1,HC), C00M(H2,HD), C00N(H3,HE), C00O(H4,HF), C00P(H5,HG),
  C00Q(H6,HH), C00R(H7,HI), C00S(H8,HJ), C00T(H9,HK), C00U(H10,HL), C00V(H11,
 HM), C00W(H12,HN), C00X(H13,HO), C00Y(H14,HP), C00Z(H15,HQ), C010(H01A,H01B),
 C011(H01C,H01D), C012(H01E,H01F), C013(H01G,H01H), C014(H01I,H01J), C015(H01K,
 H01L), C016(H01M,H01N), C017(H01O,H01P), C018(H01Q,H01R), C019(H01S,H01T),
 C01A(H01U,H01V), C01B(H01W,H01X), C01C(H01Y,HR), C01D(H01Z,HS), C01E(H01,HT),
 C01F(H16,HU), C01G(H17,HV), C01H(H18,HW), C01I(H19,HX), C01J(H20,HY), C01K(H21,
 HZ), C01L(H22,H27)
2.b Idealised Me refined as rotating group:
 C01M(H23,H28,H29), C01N(H24,H30,H31), C01O(H25,H32,H33), C01P(H26,H34,H35)
;
_olex2_submission_special_instructions 'No special instructions were received'

loop_
_space_group_symop_operation_xyz
'x, y, z'
'-x, y+1/2, -z+1/2'
'-x, -y, -z'
'x, -y-1/2, z-1/2'

loop_
_atom_site_label
_atom_site_type_symbol
_atom_site_fract_x
_atom_site_fract_y
_atom_site_fract_z
_atom_site_U_iso_or_equiv
_atom_site_adp_type
_atom_site_occupancy
_atom_site_site_symmetry_order
_atom_site_calc_flag
_atom_site_refinement_flags_posn
_atom_site_refinement_flags_adp
_atom_site_refinement_flags_occupancy
_atom_site_disorder_assembly
_atom_site_disorder_group
Sn01 Sn 0.74963(2) 0.44059(3) 0.63427(3) 0.04634(11) Uani 1 1 d . . . . .
S002 S 0.76347(2) 0.22416(12) 0.50364(10) 0.0502(2) Uani 1 1 d . . . . .
S003 S 0.76933(2) 0.61769(13) 0.75984(10) 0.0509(2) Uani 1 1 d . . . . .
S004 S 0.72985(2) 0.31683(12) 0.79150(10) 0.0501(2) Uani 1 1 d . . . . .
S005 S 0.73585(2) 0.60533(14) 0.45208(10) 0.0524(2) Uani 1 1 d . . . . .
C006 C 0.76986(5) 0.0769(5) 0.6478(4) 0.0501(8) Uani 1 1 d . . . . .
H00A H 0.761583 0.079695 0.724890 0.060 Uiso 1 1 calc R U . . .
H00B H 0.770039 -0.039622 0.607986 0.060 Uiso 1 1 calc R U . . .
C007 C 0.78604(4) 0.6083(5) 0.6294(4) 0.0515(8) Uani 1 1 d . . . . .
H00C H 0.785872 0.496883 0.580152 0.062 Uiso 1 1 calc R U . . .
H00D H 0.784373 0.697427 0.555186 0.062 Uiso 1 1 calc R U . . .
C008 C 0.78671(4) 0.1169(5) 0.7140(4) 0.0516(8) Uani 1 1 d . . . . .
H00E H 0.788889 0.036690 0.794405 0.062 Uiso 1 1 calc R U . . .
H00F H 0.786365 0.232346 0.755754 0.062 Uiso 1 1 calc R U . . .
C009 C 0.80105(4) 0.1079(6) 0.6102(4) 0.0518(8) Uani 1 1 d . . . . .
H00G H 0.801027 -0.004455 0.562612 0.062 Uiso 1 1 calc R U . . .
H00H H 0.799495 0.195067 0.534202 0.062 Uiso 1 1 calc R U . . .
C00A C 0.69703(4) 0.2543(5) 0.7398(4) 0.0508(8) Uani 1 1 d . . . . .
H00I H 0.695171 0.352347 0.804244 0.061 Uiso 1 1 calc R U . . .
H00J H 0.698010 0.151620 0.800964 0.061 Uiso 1 1 calc R U . . .
C00B C 0.81686(4) 0.6242(5) 0.6013(4) 0.0529(8) Uani 1 1 d . . . . .
H00K H 0.815634 0.714896 0.527930 0.063 Uiso 1 1 calc R U . . .
H00L H 0.816521 0.513916 0.550335 0.063 Uiso 1 1 calc R U . . .
C00C C 0.68336(4) 0.7388(5) 0.6318(4) 0.0526(8) Uani 1 1 d . . . . .
H00M H 0.684319 0.636735 0.693631 0.063 Uiso 1 1 calc R U . . .
H00N H 0.682566 0.838385 0.696454 0.063 Uiso 1 1 calc R U . . .
C00D C 0.71303(4) 0.2803(5) 0.6603(4) 0.0507(8) Uani 1 1 d . . . . .
H00O H 0.711960 0.378987 0.594662 0.061 Uiso 1 1 calc R U . . .
H00P H 0.715450 0.178934 0.601391 0.061 Uiso 1 1 calc R U . . .
C00E C 0.83232(5) 0.1270(6) 0.5853(4) 0.0541(8) Uani 1 1 d . . . . .
H00Q H 0.831207 0.217320 0.511448 0.065 Uiso 1 1 calc R U . . .
H00R H 0.832187 0.016484 0.534490 0.065 Uiso 1 1 calc R U . . .
C00F C 0.63610(5) 0.7036(6) 0.5436(5) 0.0579(9) Uani 1 1 d . . . . .
H00S H 0.635331 0.804608 0.480352 0.069 Uiso 1 1 calc R U . . .
H00T H 0.636462 0.602302 0.480635 0.069 Uiso 1 1 calc R U . . .
C00G C 0.80249(4) 0.6336(5) 0.7048(4) 0.0519(8) Uani 1 1 d . . . . .
H00U H 0.803943 0.545781 0.780356 0.062 Uiso 1 1 calc R U . . .
H00V H 0.802589 0.745650 0.753066 0.062 Uiso 1 1 calc R U . . .
C00H C 0.71443(4) 0.7758(5) 0.6398(4) 0.0514(8) Uani 1 1 d . . . . .
H00W H 0.713080 0.877390 0.701210 0.062 Uiso 1 1 calc R U . . .
H00X H 0.715384 0.676302 0.704619 0.062 Uiso 1 1 calc R U . . .
C00I C 0.81767(4) 0.1355(6) 0.6858(4) 0.0540(8) Uani 1 1 d . . . . .
H00Y H 0.819125 0.048695 0.762179 0.065 Uiso 1 1 calc R U . . .
H H 0.817619 0.247921 0.733392 0.065 Uiso 1 1 calc R U . . .
C00J C 0.66597(4) 0.2204(6) 0.7148(4) 0.0540(8) Uani 1 1 d . . . . .
H00Z H 0.664737 0.320167 0.778564 0.065 Uiso 1 1 calc R U . . .
HA H 0.666294 0.118160 0.776881 0.065 Uiso 1 1 calc R U . . .
C00K C 0.84823(4) 0.6332(6) 0.5784(4) 0.0546(9) Uani 1 1 d . . . . .
H00 H 0.847296 0.724815 0.505521 0.065 Uiso 1 1 calc R U . . .
HB H 0.847882 0.523479 0.526517 0.065 Uiso 1 1 calc R U . . .
C00L C 0.66753(5) 0.7261(6) 0.5422(4) 0.0560(9) Uani 1 1 d . . . . .
H1 H 0.668161 0.625175 0.478927 0.067 Uiso 1 1 calc R U . . .
HC H 0.666593 0.827216 0.479141 0.067 Uiso 1 1 calc R U . . .
C00M C 0.73040(5) 0.7934(5) 0.5571(4) 0.0539(8) Uani 1 1 d . . . . .
H2 H 0.739480 0.818138 0.626905 0.065 Uiso 1 1 calc R U . . .
HD H 0.729379 0.891396 0.490723 0.065 Uiso 1 1 calc R U . . .
C00N C 0.69896(4) 0.7551(6) 0.5445(4) 0.0532(8) Uani 1 1 d . . . . .
H3 H 0.697903 0.854348 0.479520 0.064 Uiso 1 1 calc R U . . .
HE H 0.700162 0.652893 0.483560 0.064 Uiso 1 1 calc R U . . .
C00O C 0.63476(4) 0.1989(6) 0.6921(5) 0.0562(9) Uani 1 1 d . . . . .
H4 H 0.633840 0.298416 0.756643 0.067 Uiso 1 1 calc R U . . .
HF H 0.634876 0.096112 0.753584 0.067 Uiso 1 1 calc R U . . .
C00P C 0.68225(4) 0.2347(6) 0.6370(4) 0.0517(8) Uani 1 1 d . . . . .
H5 H 0.681769 0.333730 0.571266 0.062 Uiso 1 1 calc R U . . .
HG H 0.683801 0.132138 0.577111 0.062 Uiso 1 1 calc R U . . .
C00Q C 0.65098(4) 0.2095(6) 0.6136(4) 0.0542(9) Uani 1 1 d . . . . .
H6 H 0.650772 0.310475 0.550071 0.065 Uiso 1 1 calc R U . . .
HH H 0.652081 0.108215 0.551258 0.065 Uiso 1 1 calc R U . . .
C00R C 0.60471(5) 0.6884(6) 0.5452(5) 0.0591(9) Uani 1 1 d . . . . .
H7 H 0.604096 0.790054 0.482536 0.071 Uiso 1 1 calc R U . . .
HI H 0.604916 0.587617 0.481481 0.071 Uiso 1 1 calc R U . . .
C00S C 0.84880(4) 0.1477(6) 0.6660(4) 0.0544(9) Uani 1 1 d . . . . .
H8 H 0.849765 0.058539 0.740969 0.065 Uiso 1 1 calc R U . . .
HJ H 0.848934 0.258877 0.715625 0.065 Uiso 1 1 calc R U . . .
C00T C 0.83362(4) 0.6435(6) 0.6792(4) 0.0537(8) Uani 1 1 d . . . . .
H9 H 0.833927 0.754099 0.729738 0.064 Uiso 1 1 calc R U . . .
HK H 0.834746 0.553448 0.753259 0.064 Uiso 1 1 calc R U . . .
C00U C 0.60354(4) 0.1842(6) 0.6732(4) 0.0558(9) Uani 1 1 d . . . . .
H10 H 0.602826 0.284056 0.737600 0.067 Uiso 1 1 calc R U . . .
HL H 0.603666 0.081656 0.734978 0.067 Uiso 1 1 calc R U . . .
C00V C 0.58822(4) 0.1792(6) 0.5754(5) 0.0564(9) Uani 1 1 d . . . . .
H11 H 0.588075 0.281308 0.513155 0.068 Uiso 1 1 calc R U . . .
HM H 0.588819 0.078682 0.511708 0.068 Uiso 1 1 calc R U . . .
C00W C 0.61965(4) 0.1928(6) 0.5923(4) 0.0556(9) Uani 1 1 d . . . . .
H12 H 0.619547 0.294994 0.530180 0.067 Uiso 1 1 calc R U . . .
HN H 0.620457 0.092457 0.528609 0.067 Uiso 1 1 calc R U . . .
C00X C 0.57334(5) 0.6757(6) 0.5452(5) 0.0594(9) Uani 1 1 d . . . . .
H13 H 0.572825 0.777310 0.482396 0.071 Uiso 1 1 calc R U . . .
HO H 0.573513 0.574709 0.481768 0.071 Uiso 1 1 calc R U . . .
C00Y C 0.86372(5) 0.1369(6) 0.5681(5) 0.0558(9) Uani 1 1 d . . . . .
H14 H 0.863432 0.027248 0.515978 0.067 Uiso 1 1 calc R U . . .
HP H 0.862999 0.228550 0.495172 0.067 Uiso 1 1 calc R U . . .
C00Z C 0.91112(4) 0.6434(6) 0.5528(5) 0.0573(9) Uani 1 1 d . . . . .
H15 H 0.910850 0.535945 0.497485 0.069 Uiso 1 1 calc R U . . .
HQ H 0.910743 0.737977 0.482538 0.069 Uiso 1 1 calc R U . . .
C010 C 0.55670(5) 0.1679(6) 0.5640(5) 0.0585(9) Uani 1 1 d . . . . .
H01A H 0.556489 0.269301 0.500972 0.070 Uiso 1 1 calc R U . . .
H01B H 0.557022 0.066590 0.500919 0.070 Uiso 1 1 calc R U . . .
C011 C 0.65211(4) 0.7131(6) 0.6323(4) 0.0552(9) Uani 1 1 d . . . . .
H01C H 0.651630 0.812960 0.696985 0.066 Uiso 1 1 calc R U . . .
H01D H 0.652987 0.610882 0.694046 0.066 Uiso 1 1 calc R U . . .
C012 C 0.62079(5) 0.6946(6) 0.6340(5) 0.0574(9) Uani 1 1 d . . . . .
H01E H 0.620546 0.794788 0.698426 0.069 Uiso 1 1 calc R U . . .
H01F H 0.621464 0.592396 0.695975 0.069 Uiso 1 1 calc R U . . .
C013 C 0.86476(4) 0.6496(6) 0.6598(4) 0.0557(9) Uani 1 1 d . . . . .
H01G H 0.865025 0.759143 0.711979 0.067 Uiso 1 1 calc R U . . .
H01H H 0.865622 0.557993 0.732765 0.067 Uiso 1 1 calc R U . . .
C014 C 0.92723(4) 0.6528(6) 0.6399(5) 0.0569(9) Uani 1 1 d . . . . .
H01I H 0.927553 0.557957 0.709892 0.068 Uiso 1 1 calc R U . . .
H01J H 0.927391 0.759853 0.695763 0.068 Uiso 1 1 calc R U . . .
C015 C 0.89513(5) 0.1418(6) 0.5556(5) 0.0568(9) Uani 1 1 d . . . . .
H01K H 0.894583 0.234703 0.483748 0.068 Uiso 1 1 calc R U . . .
H01L H 0.894860 0.033082 0.502224 0.068 Uiso 1 1 calc R U . . .
C016 C 0.87960(4) 0.6400(6) 0.5620(5) 0.0558(9) Uani 1 1 d . . . . .
H01M H 0.878972 0.733472 0.490727 0.067 Uiso 1 1 calc R U . . .
H01N H 0.879274 0.531609 0.508158 0.067 Uiso 1 1 calc R U . . .
C017 C 0.88010(5) 0.1520(6) 0.6514(5) 0.0561(9) Uani 1 1 d . . . . .
H01O H 0.880334 0.261454 0.703721 0.067 Uiso 1 1 calc R U . . .
H01P H 0.880785 0.060252 0.724240 0.067 Uiso 1 1 calc R U . . .
C018 C 0.91142(5) 0.1546(6) 0.6410(5) 0.0572(9) Uani 1 1 d . . . . .
H01Q H 0.911665 0.263352 0.694368 0.069 Uiso 1 1 calc R U . . .
H01R H 0.911929 0.061843 0.713035 0.069 Uiso 1 1 calc R U . . .
C019 C 0.92656(5) 0.1443(6) 0.5465(5) 0.0584(9) Uani 1 1 d . . . . .
H01S H 0.926153 0.037140 0.490911 0.070 Uiso 1 1 calc R U . . .
H01T H 0.926237 0.239164 0.476436 0.070 Uiso 1 1 calc R U . . .
C01A C 0.52523(5) 0.1599(7) 0.5581(5) 0.0653(11) Uani 1 1 d . . . . .
H01U H 0.525408 0.059361 0.494042 0.078 Uiso 1 1 calc R U . . .
H01V H 0.524820 0.262191 0.496103 0.078 Uiso 1 1 calc R U . . .
C01B C 0.89593(5) 0.6523(6) 0.6470(5) 0.0574(9) Uani 1 1 d . . . . .
H01W H 0.896158 0.760616 0.701130 0.069 Uiso 1 1 calc R U . . .
H01X H 0.896464 0.559016 0.718480 0.069 Uiso 1 1 calc R U . . .
C01C C 0.94267(5) 0.6451(6) 0.5486(5) 0.0584(9) Uani 1 1 d . . . . .
H01Y H 0.942507 0.538870 0.491650 0.070 Uiso 1 1 calc R U . . .
HR H 0.942519 0.741191 0.479729 0.070 Uiso 1 1 calc R U . . .
C01D C 0.94270(5) 0.1518(6) 0.6322(5) 0.0597(9) Uani 1 1 d . . . . .
H01Z H 0.942955 0.057767 0.703031 0.072 Uiso 1 1 calc R U . . .
HS H 0.943151 0.259585 0.686912 0.072 Uiso 1 1 calc R U . . .
C01E C 0.57229(4) 0.1721(6) 0.6588(5) 0.0565(9) Uani 1 1 d . . . . .
H01 H 0.571798 0.272303 0.723033 0.068 Uiso 1 1 calc R U . . .
HT H 0.572493 0.069888 0.720891 0.068 Uiso 1 1 calc R U . . .
C01F C 0.95846(5) 0.6521(6) 0.6386(5) 0.0606(10) Uani 1 1 d . . . . .
H16 H 0.958605 0.555412 0.706803 0.073 Uiso 1 1 calc R U . . .
HU H 0.958502 0.757679 0.696463 0.073 Uiso 1 1 calc R U . . .
C01G C 0.54209(5) 0.6603(7) 0.5449(5) 0.0659(11) Uani 1 1 d . . . . .
H17 H 0.542432 0.557952 0.483052 0.079 Uiso 1 1 calc R U . . .
HV H 0.541449 0.760543 0.480674 0.079 Uiso 1 1 calc R U . . .
C01H C 0.54100(5) 0.1634(6) 0.6507(5) 0.0576(9) Uani 1 1 d . . . . .
H18 H 0.540761 0.264357 0.714243 0.069 Uiso 1 1 calc R U . . .
HW H 0.541247 0.061789 0.713540 0.069 Uiso 1 1 calc R U . . .
C01I C 0.58933(5) 0.6811(6) 0.6356(5) 0.0576(9) Uani 1 1 d . . . . .
H19 H 0.589115 0.781600 0.699554 0.069 Uiso 1 1 calc R U . . .
HX H 0.589882 0.579049 0.697819 0.069 Uiso 1 1 calc R U . . .
C01J C 0.55792(5) 0.6697(6) 0.6360(5) 0.0594(9) Uani 1 1 d . . . . .
H20 H 0.557574 0.772191 0.697674 0.071 Uiso 1 1 calc R U . . .
HY H 0.558527 0.569646 0.700457 0.071 Uiso 1 1 calc R U . . .
C01K C 0.95785(5) 0.1396(7) 0.5383(5) 0.0657(11) Uani 1 1 d . . . . .
H21 H 0.957759 0.235326 0.469045 0.079 Uiso 1 1 calc R U . . .
HZ H 0.957280 0.033165 0.481722 0.079 Uiso 1 1 calc R U . . .
C01L C 0.97408(5) 0.6465(7) 0.5498(6) 0.0669(11) Uani 1 1 d . . . . .
H22 H 0.974233 0.745489 0.484000 0.080 Uiso 1 1 calc R U . . .
H27 H 0.973986 0.542672 0.489698 0.080 Uiso 1 1 calc R U . . .
C01M C 0.98979(5) 0.6482(7) 0.6460(6) 0.0765(13) Uani 1 1 d . . . . .
H23 H 0.999509 0.648428 0.584863 0.115 Uiso 1 1 calc R U . . .
H28 H 0.989983 0.547087 0.707595 0.115 Uiso 1 1 calc R U . . .
H29 H 0.989854 0.749967 0.706688 0.115 Uiso 1 1 calc R U . . .
C01N C 0.50971(5) 0.1537(8) 0.6502(6) 0.0737(13) Uani 1 1 d . . . . .
H24 H 0.499942 0.144812 0.586766 0.111 Uiso 1 1 calc R U . . .
H30 H 0.509028 0.257416 0.708095 0.111 Uiso 1 1 calc R U . . .
H31 H 0.510271 0.055060 0.714425 0.111 Uiso 1 1 calc R U . . .
C01O C 0.97399(5) 0.1429(8) 0.6254(7) 0.0793(14) Uani 1 1 d . . . . .
H25 H 0.983244 0.128062 0.560196 0.119 Uiso 1 1 calc R U . . .
H32 H 0.974017 0.050840 0.696557 0.119 Uiso 1 1 calc R U . . .
H33 H 0.975072 0.251905 0.675538 0.119 Uiso 1 1 calc R U . . .
C01P C 0.52659(5) 0.6537(8) 0.6374(6) 0.0752(13) Uani 1 1 d . . . . .
H26 H 0.516841 0.639174 0.574467 0.113 Uiso 1 1 calc R U . . .
H34 H 0.525611 0.759671 0.691916 0.113 Uiso 1 1 calc R U . . .
H35 H 0.527421 0.558186 0.704860 0.113 Uiso 1 1 calc R U . . .

loop_
_atom_site_aniso_label
_atom_site_aniso_U_11
_atom_site_aniso_U_22
_atom_site_aniso_U_33
_atom_site_aniso_U_23
_atom_site_aniso_U_13
_atom_site_aniso_U_12
Sn01 0.03883(14) 0.04983(16) 0.05042(16) 0.00137(9) 0.00218(10) 0.00067(8)
S002 0.0449(4) 0.0553(5) 0.0504(4) -0.0020(4) 0.0006(3) 0.0033(4)
S003 0.0448(4) 0.0555(5) 0.0526(5) -0.0020(4) 0.0041(3) -0.0027(4)
S004 0.0425(4) 0.0581(5) 0.0498(4) 0.0037(4) 0.0010(3) -0.0028(3)
S005 0.0475(4) 0.0603(5) 0.0494(5) 0.0033(4) 0.0026(3) 0.0048(4)
C006 0.0456(18) 0.051(2) 0.054(2) 0.0025(15) 0.0018(15) 0.0009(14)
C007 0.0446(18) 0.057(2) 0.053(2) 0.0044(17) 0.0040(15) 0.0000(16)
C008 0.0463(18) 0.057(2) 0.0510(19) 0.0023(16) 0.0033(15) 0.0052(16)
C009 0.0460(18) 0.060(2) 0.0496(19) -0.0014(17) 0.0021(15) 0.0015(16)
C00A 0.0423(16) 0.057(2) 0.0531(19) 0.0023(16) 0.0022(14) -0.0007(15)
C00B 0.0434(17) 0.058(2) 0.057(2) -0.0007(17) 0.0034(15) 0.0009(16)
C00C 0.0456(17) 0.057(2) 0.055(2) -0.0031(17) 0.0009(15) 0.0023(16)
C00D 0.0425(17) 0.059(2) 0.0503(18) -0.0011(16) -0.0019(14) -0.0019(15)
C00E 0.0471(18) 0.059(2) 0.056(2) 0.0003(17) 0.0020(15) 0.0030(16)
C00F 0.0474(19) 0.066(2) 0.060(2) -0.0041(19) 0.0000(16) 0.0021(17)
C00G 0.0429(17) 0.057(2) 0.056(2) 0.0003(17) 0.0022(15) -0.0013(15)
C00H 0.0458(17) 0.055(2) 0.0531(19) -0.0028(16) 0.0019(14) 0.0050(15)
C00I 0.0466(18) 0.060(2) 0.055(2) -0.0005(17) 0.0016(15) 0.0019(16)
C00J 0.0427(17) 0.063(2) 0.056(2) 0.0033(17) 0.0016(15) -0.0024(16)
C00K 0.0431(17) 0.063(2) 0.058(2) -0.0003(18) 0.0013(15) -0.0003(16)
C00L 0.0494(19) 0.062(2) 0.057(2) -0.0037(18) 0.0024(16) 0.0013(17)
C00M 0.0503(19) 0.050(2) 0.061(2) 0.0021(16) 0.0015(16) 0.0002(15)
C00N 0.0472(18) 0.058(2) 0.055(2) -0.0022(17) 0.0020(15) 0.0038(16)
C00O 0.0426(17) 0.066(2) 0.060(2) 0.0032(18) 0.0022(15) -0.0003(16)
C00P 0.0433(17) 0.060(2) 0.0519(19) 0.0027(17) 0.0024(14) -0.0011(15)
C00Q 0.0437(17) 0.063(2) 0.056(2) -0.0010(17) 0.0012(15) -0.0013(16)
C00R 0.0492(19) 0.066(2) 0.062(2) -0.0042(19) -0.0006(17) 0.0019(17)
C00S 0.0447(18) 0.061(2) 0.058(2) -0.0013(17) 0.0026(15) 0.0009(16)
C00T 0.0442(18) 0.061(2) 0.056(2) -0.0024(17) 0.0011(15) -0.0015(16)
C00U 0.0441(18) 0.065(2) 0.059(2) 0.0049(18) 0.0029(16) 0.0002(16)
C00V 0.0430(18) 0.064(2) 0.062(2) 0.0019(18) 0.0009(16) 0.0007(16)
C00W 0.0433(18) 0.066(2) 0.058(2) 0.0025(18) 0.0012(15) -0.0023(16)
C00X 0.0493(19) 0.065(2) 0.064(2) -0.0036(19) 0.0014(17) 0.0013(17)
C00Y 0.0466(18) 0.062(2) 0.059(2) 0.0001(18) 0.0028(16) 0.0002(16)
C00Z 0.0439(18) 0.066(2) 0.062(2) 0.0010(19) 0.0019(16) -0.0005(17)
C010 0.0438(18) 0.067(2) 0.065(2) 0.0027(19) 0.0025(16) 0.0000(17)
C011 0.0463(18) 0.064(2) 0.055(2) -0.0054(17) 0.0002(15) 0.0020(16)
C012 0.0481(19) 0.064(2) 0.060(2) -0.0047(18) -0.0007(16) -0.0008(17)
C013 0.0446(18) 0.063(2) 0.059(2) -0.0005(18) 0.0019(16) -0.0007(16)
C014 0.0447(18) 0.062(2) 0.064(2) 0.0000(18) 0.0015(16) 0.0002(16)
C015 0.0456(18) 0.064(2) 0.061(2) 0.0002(18) 0.0016(16) 0.0007(17)
C016 0.0436(18) 0.062(2) 0.062(2) 0.0011(18) 0.0030(16) 0.0008(16)
C017 0.0442(18) 0.063(2) 0.062(2) 0.0010(18) 0.0035(16) 0.0003(16)
C018 0.0448(18) 0.067(2) 0.060(2) 0.0009(18) 0.0035(16) 0.0004(17)
C019 0.0464(19) 0.067(3) 0.062(2) -0.0002(19) 0.0022(16) 0.0004(17)
C01A 0.0438(19) 0.074(3) 0.078(3) -0.003(2) -0.0016(18) 0.0000(18)
C01B 0.0445(18) 0.063(2) 0.065(2) 0.0000(19) 0.0013(16) 0.0001(16)
C01C 0.0457(18) 0.065(2) 0.065(2) -0.0013(19) 0.0040(16) 0.0006(17)
C01D 0.0469(19) 0.066(2) 0.066(2) 0.0040(19) 0.0027(17) -0.0001(17)
C01E 0.0445(18) 0.066(2) 0.059(2) 0.0038(18) 0.0020(16) -0.0006(16)
C01F 0.0455(19) 0.066(3) 0.070(3) 0.003(2) 0.0016(17) 0.0009(17)
C01G 0.050(2) 0.073(3) 0.074(3) 0.001(2) -0.0001(19) 0.0012(19)
C01H 0.0451(18) 0.067(2) 0.061(2) 0.0022(19) 0.0022(16) 0.0003(17)
C01I 0.0475(19) 0.063(2) 0.063(2) -0.0036(18) -0.0010(16) 0.0003(17)
C01J 0.0467(19) 0.065(2) 0.066(2) 0.0005(19) 0.0000(17) -0.0015(17)
C01K 0.049(2) 0.076(3) 0.073(3) 0.003(2) 0.0043(19) -0.0003(19)
C01L 0.046(2) 0.072(3) 0.082(3) -0.004(2) 0.0053(19) 0.0021(19)
C01M 0.046(2) 0.083(3) 0.100(4) -0.001(3) -0.002(2) 0.001(2)
C01N 0.045(2) 0.086(3) 0.091(3) -0.001(3) 0.005(2) -0.003(2)
C01O 0.048(2) 0.087(4) 0.103(4) 0.006(3) 0.000(2) 0.000(2)
C01P 0.049(2) 0.086(3) 0.092(3) 0.003(3) 0.005(2) 0.000(2)

loop_
_atom_type_symbol
_atom_type_description
_atom_type_scat_dispersion_real
_atom_type_scat_dispersion_imag
_atom_type_scat_source
C C 0.0181 0.0091 'International Tables Vol C Tables 4.2.6.8 and 6.1.1.4'
H H 0.0000 0.0000 'International Tables Vol C Tables 4.2.6.8 and 6.1.1.4'
S S 0.3331 0.5567 'International Tables Vol C Tables 4.2.6.8 and 6.1.1.4'
Sn Sn 0.0259 5.4591 'International Tables Vol C Tables 4.2.6.8 and 6.1.1.4'

loop_
_geom_angle_atom_site_label_1
_geom_angle_atom_site_label_2
_geom_angle_atom_site_label_3
_geom_angle
_geom_angle_site_symmetry_1
_geom_angle_site_symmetry_3
_geom_angle_publ_flag
S002 Sn01 S003 110.18(3) . . ?
S002 Sn01 S004 110.12(3) . . ?
S002 Sn01 S005 104.51(3) . . ?
S004 Sn01 S003 112.98(3) . . ?
S005 Sn01 S003 108.83(4) . . ?
S005 Sn01 S004 109.88(3) . . ?
C006 S002 Sn01 102.36(13) . . ?
C007 S003 Sn01 98.74(13) . . ?
C00D S004 Sn01 99.30(13) . . ?
C00M S005 Sn01 100.41(13) . . ?
S002 C006 H00A 108.8 . . ?
S002 C006 H00B 108.8 . . ?
H00A C006 H00B 107.7 . . ?
C008 C006 S002 113.6(3) . . ?
C008 C006 H00A 108.8 . . ?
C008 C006 H00B 108.8 . . ?
S003 C007 H00C 109.6 . . ?
S003 C007 H00D 109.6 . . ?
H00C C007 H00D 108.1 . . ?
C00G C007 S003 110.5(3) . . ?
C00G C007 H00C 109.6 . . ?
C00G C007 H00D 109.6 . . ?
C006 C008 H00E 108.4 . . ?
C006 C008 H00F 108.4 . . ?
C006 C008 C009 115.4(3) . . ?
H00E C008 H00F 107.5 . . ?
C009 C008 H00E 108.4 . . ?
C009 C008 H00F 108.4 . . ?
C008 C009 H00G 109.1 . . ?
C008 C009 H00H 109.1 . . ?
H00G C009 H00H 107.8 . . ?
C00I C009 C008 112.6(3) . . ?
C00I C009 H00G 109.1 . . ?
C00I C009 H00H 109.1 . . ?
H00I C00A H00J 107.9 . . ?
C00D C00A H00I 109.1 . . ?
C00D C00A H00J 109.1 . . ?
C00D C00A C00P 112.4(3) . . ?
C00P C00A H00I 109.1 . . ?
C00P C00A H00J 109.1 . . ?
H00K C00B H00L 107.8 . . ?
C00G C00B H00K 109.1 . . ?
C00G C00B H00L 109.1 . . ?
C00G C00B C00T 112.5(3) . . ?
C00T C00B H00K 109.1 . . ?
C00T C00B H00L 109.1 . . ?
H00M C00C H00N 107.5 . . ?
C00L C00C H00M 108.6 . . ?
C00L C00C H00N 108.6 . . ?
C00L C00C C00N 114.8(3) . . ?
C00N C00C H00M 108.6 . . ?
C00N C00C H00N 108.6 . . ?
S004 C00D H00O 109.8 . . ?
S004 C00D H00P 109.8 . . ?
C00A C00D S004 109.5(3) . . ?
C00A C00D H00O 109.8 . . ?
C00A C00D H00P 109.8 . . ?
H00O C00D H00P 108.2 . . ?
H00Q C00E H00R 107.8 . . ?
C00I C00E H00Q 109.1 . . ?
C00I C00E H00R 109.1 . . ?
C00I C00E C00S 112.5(3) . . ?
C00S C00E H00Q 109.1 . . ?
C00S C00E H00R 109.1 . . ?
H00S C00F H00T 107.7 . . ?
C011 C00F H00S 108.8 . . ?
C011 C00F H00T 108.8 . . ?
C012 C00F H00S 108.8 . . ?
C012 C00F H00T 108.8 . . ?
C012 C00F C011 113.9(3) . . ?
C007 C00G C00B 112.6(3) . . ?
C007 C00G H00U 109.1 . . ?
C007 C00G H00V 109.1 . . ?
C00B C00G H00U 109.1 . . ?
C00B C00G H00V 109.1 . . ?
H00U C00G H00V 107.8 . . ?
H00W C00H H00X 107.6 . . ?
C00M C00H H00W 108.6 . . ?
C00M C00H H00X 108.6 . . ?
C00M C00H C00N 114.7(3) . . ?
C00N C00H H00W 108.6 . . ?
C00N C00H H00X 108.6 . . ?
C009 C00I C00E 114.1(3) . . ?
C009 C00I H00Y 108.7 . . ?
C009 C00I H 108.7 . . ?
C00E C00I H00Y 108.7 . . ?
C00E C00I H 108.7 . . ?
H00Y C00I H 107.6 . . ?
H00Z C00J HA 107.7 . . ?
C00P C00J H00Z 108.8 . . ?
C00P C00J HA 108.8 . . ?
C00P C00J C00Q 113.8(3) . . ?
C00Q C00J H00Z 108.8 . . ?
C00Q C00J HA 108.8 . . ?
H00 C00K HB 107.9 . . ?
C00T C00K H00 109.1 . . ?
C00T C00K HB 109.1 . . ?
C00T C00K C013 112.3(3) . . ?
C013 C00K H00 109.1 . . ?
C013 C00K HB 109.1 . . ?
C00C C00L H1 108.8 . . ?
C00C C00L HC 108.8 . . ?
C00C C00L C011 113.6(3) . . ?
H1 C00L HC 107.7 . . ?
C011 C00L H1 108.8 . . ?
C011 C00L HC 108.8 . . ?
S005 C00M H2 108.7 . . ?
S005 C00M HD 108.7 . . ?
C00H C00M S005 114.1(3) . . ?
C00H C00M H2 108.7 . . ?
C00H C00M HD 108.7 . . ?
H2 C00M HD 107.6 . . ?
C00C C00N C00H 112.7(3) . . ?
C00C C00N H3 109.0 . . ?
C00C C00N HE 109.0 . . ?
C00H C00N H3 109.0 . . ?
C00H C00N HE 109.0 . . ?
H3 C00N HE 107.8 . . ?
H4 C00O HF 107.6 . . ?
C00Q C00O H4 108.7 . . ?
C00Q C00O HF 108.7 . . ?
C00Q C00O C00W 114.0(3) . . ?
C00W C00O H4 108.7 . . ?
C00W C00O HF 108.7 . . ?
C00A C00P H5 109.0 . . ?
C00A C00P HG 109.0 . . ?
C00J C00P C00A 113.1(3) . . ?
C00J C00P H5 109.0 . . ?
C00J C00P HG 109.0 . . ?
H5 C00P HG 107.8 . . ?
C00J C00Q H6 108.9 . . ?
C00J C00Q HH 108.9 . . ?
C00O C00Q C00J 113.5(3) . . ?
C00O C00Q H6 108.9 . . ?
C00O C00Q HH 108.9 . . ?
H6 C00Q HH 107.7 . . ?
H7 C00R HI 107.6 . . ?
C012 C00R H7 108.7 . . ?
C012 C00R HI 108.7 . . ?
C01I C00R H7 108.7 . . ?
C01I C00R HI 108.7 . . ?
C01I C00R C012 114.0(3) . . ?
C00E C00S H8 108.8 . . ?
C00E C00S HJ 108.8 . . ?
C00E C00S C00Y 113.6(3) . . ?
H8 C00S HJ 107.7 . . ?
C00Y C00S H8 108.8 . . ?
C00Y C00S HJ 108.8 . . ?
C00B C00T H9 108.8 . . ?
C00B C00T HK 108.8 . . ?
C00K C00T C00B 113.6(3) . . ?
C00K C00T H9 108.8 . . ?
C00K C00T HK 108.8 . . ?
H9 C00T HK 107.7 . . ?
H10 C00U HL 107.6 . . ?
C00V C00U H10 108.7 . . ?
C00V C00U HL 108.7 . . ?
C00W C00U H10 108.7 . . ?
C00W C00U HL 108.7 . . ?
C00W C00U C00V 114.1(3) . . ?
C00U C00V H11 109.0 . . ?
C00U C00V HM 109.0 . . ?
H11 C00V HM 107.8 . . ?
C01E C00V C00U 113.1(3) . . ?
C01E C00V H11 109.0 . . ?
C01E C00V HM 109.0 . . ?
C00O C00W H12 108.9 . . ?
C00O C00W HN 108.9 . . ?
C00U C00W C00O 113.2(3) . . ?
C00U C00W H12 108.9 . . ?
C00U C00W HN 108.9 . . ?
H12 C00W HN 107.8 . . ?
H13 C00X HO 107.7 . . ?
C01I C00X H13 108.9 . . ?
C01I C00X HO 108.9 . . ?
C01J C00X H13 108.9 . . ?
C01J C00X HO 108.9 . . ?
C01J C00X C01I 113.4(4) . . ?
C00S C00Y H14 109.0 . . ?
C00S C00Y HP 109.0 . . ?
H14 C00Y HP 107.8 . . ?
C017 C00Y C00S 112.9(3) . . ?
C017 C00Y H14 109.0 . . ?
C017 C00Y HP 109.0 . . ?
H15 C00Z HQ 107.8 . . ?
C014 C00Z H15 109.0 . . ?
C014 C00Z HQ 109.0 . . ?
C014 C00Z C01B 113.0(3) . . ?
C01B C00Z H15 109.0 . . ?
C01B C00Z HQ 109.0 . . ?
H01A C010 H01B 107.8 . . ?
C01E C010 H01A 109.0 . . ?
C01E C010 H01B 109.0 . . ?
C01H C010 H01A 109.0 . . ?
C01H C010 H01B 109.0 . . ?
C01H C010 C01E 113.0(3) . . ?
C00F C011 H01C 108.7 . . ?
C00F C011 H01D 108.7 . . ?
C00L C011 C00F 114.2(3) . . ?
C00L C011 H01C 108.7 . . ?
C00L C011 H01D 108.7 . . ?
H01C C011 H01D 107.6 . . ?
C00F C012 C00R 113.9(3) . . ?
C00F C012 H01E 108.8 . . ?
C00F C012 H01F 108.8 . . ?
C00R C012 H01E 108.8 . . ?
C00R C012 H01F 108.8 . . ?
H01E C012 H01F 107.7 . . ?
C00K C013 H01G 108.9 . . ?
C00K C013 H01H 108.9 . . ?
H01G C013 H01H 107.7 . . ?
C016 C013 C00K 113.5(3) . . ?
C016 C013 H01G 108.9 . . ?
C016 C013 H01H 108.9 . . ?
C00Z C014 H01I 108.7 . . ?
C00Z C014 H01J 108.7 . . ?
C00Z C014 C01C 114.3(3) . . ?
H01I C014 H01J 107.6 . . ?
C01C C014 H01I 108.7 . . ?
C01C C014 H01J 108.7 . . ?
H01K C015 H01L 107.8 . . ?
C017 C015 H01K 109.0 . . ?
C017 C015 H01L 109.0 . . ?
C017 C015 C018 113.0(3) . . ?
C018 C015 H01K 109.0 . . ?
C018 C015 H01L 109.0 . . ?
C013 C016 H01M 109.2 . . ?
C013 C016 H01N 109.2 . . ?
C013 C016 C01B 112.3(3) . . ?
H01M C016 H01N 107.9 . . ?
C01B C016 H01M 109.2 . . ?
C01B C016 H01N 109.2 . . ?
C00Y C017 H01O 108.8 . . ?
C00Y C017 H01P 108.8 . . ?
C015 C017 C00Y 113.7(3) . . ?
C015 C017 H01O 108.8 . . ?
C015 C017 H01P 108.8 . . ?
H01O C017 H01P 107.7 . . ?
C015 C018 H01Q 108.9 . . ?
C015 C018 H01R 108.9 . . ?
H01Q C018 H01R 107.7 . . ?
C019 C018 C015 113.5(3) . . ?
C019 C018 H01Q 108.9 . . ?
C019 C018 H01R 108.9 . . ?
C018 C019 H01S 108.9 . . ?
C018 C019 H01T 108.9 . . ?
H01S C019 H01T 107.7 . . ?
C01D C019 C018 113.3(3) . . ?
C01D C019 H01S 108.9 . . ?
C01D C019 H01T 108.9 . . ?
H01U C01A H01V 107.9 . . ?
C01H C01A H01U 109.2 . . ?
C01H C01A H01V 109.2 . . ?
C01H C01A C01N 112.1(4) . . ?
C01N C01A H01U 109.2 . . ?
C01N C01A H01V 109.2 . . ?
C00Z C01B C016 113.9(3) . . ?
C00Z C01B H01W 108.8 . . ?
C00Z C01B H01X 108.8 . . ?
C016 C01B H01W 108.8 . . ?
C016 C01B H01X 108.8 . . ?
H01W C01B H01X 107.7 . . ?
C014 C01C H01Y 109.0 . . ?
C014 C01C HR 109.0 . . ?
H01Y C01C HR 107.8 . . ?
C01F C01C C014 112.9(4) . . ?
C01F C01C H01Y 109.0 . . ?
C01F C01C HR 109.0 . . ?
C019 C01D H01Z 108.9 . . ?
C019 C01D HS 108.9 . . ?
C019 C01D C01K 113.5(4) . . ?
H01Z C01D HS 107.7 . . ?
C01K C01D H01Z 108.9 . . ?
C01K C01D HS 108.9 . . ?
C00V C01E C010 114.4(3) . . ?
C00V C01E H01 108.7 . . ?
C00V C01E HT 108.7 . . ?
C010 C01E H01 108.7 . . ?
C010 C01E HT 108.7 . . ?
H01 C01E HT 107.6 . . ?
C01C C01F H16 108.8 . . ?
C01C C01F HU 108.8 . . ?
C01C C01F C01L 114.0(4) . . ?
H16 C01F HU 107.7 . . ?
C01L C01F H16 108.8 . . ?
C01L C01F HU 108.8 . . ?
H17 C01G HV 107.8 . . ?
C01J C01G H17 109.1 . . ?
C01J C01G HV 109.1 . . ?
C01J C01G C01P 112.6(4) . . ?
C01P C01G H17 109.1 . . ?
C01P C01G HV 109.1 . . ?
C010 C01H C01A 114.0(4) . . ?
C010 C01H H18 108.8 . . ?
C010 C01H HW 108.8 . . ?
C01A C01H H18 108.8 . . ?
C01A C01H HW 108.8 . . ?
H18 C01H HW 107.7 . . ?
C00R C01I C00X 113.5(3) . . ?
C00R C01I H19 108.9 . . ?
C00R C01I HX 108.9 . . ?
C00X C01I H19 108.9 . . ?
C00X C01I HX 108.9 . . ?
H19 C01I HX 107.7 . . ?
C00X C01J C01G 112.9(4) . . ?
C00X C01J H20 109.0 . . ?
C00X C01J HY 109.0 . . ?
C01G C01J H20 109.0 . . ?
C01G C01J HY 109.0 . . ?
H20 C01J HY 107.8 . . ?
C01D C01K H21 109.0 . . ?
C01D C01K HZ 109.0 . . ?
C01D C01K C01O 113.1(4) . . ?
H21 C01K HZ 107.8 . . ?
C01O C01K H21 109.0 . . ?
C01O C01K HZ 109.0 . . ?
C01F C01L H22 109.2 . . ?
C01F C01L H27 109.2 . . ?
C01F C01L C01M 112.1(4) . . ?
H22 C01L H27 107.9 . . ?
C01M C01L H22 109.2 . . ?
C01M C01L H27 109.2 . . ?
C01L C01M H23 109.5 . . ?
C01L C01M H28 109.5 . . ?
C01L C01M H29 109.5 . . ?
H23 C01M H28 109.5 . . ?
H23 C01M H29 109.5 . . ?
H28 C01M H29 109.5 . . ?
C01A C01N H24 109.5 . . ?
C01A C01N H30 109.5 . . ?
C01A C01N H31 109.5 . . ?
H24 C01N H30 109.5 . . ?
H24 C01N H31 109.5 . . ?
H30 C01N H31 109.5 . . ?
C01K C01O H25 109.5 . . ?
C01K C01O H32 109.5 . . ?
C01K C01O H33 109.5 . . ?
H25 C01O H32 109.5 . . ?
H25 C01O H33 109.5 . . ?
H32 C01O H33 109.5 . . ?
C01G C01P H26 109.5 . . ?
C01G C01P H34 109.5 . . ?
C01G C01P H35 109.5 . . ?
H26 C01P H34 109.5 . . ?
H26 C01P H35 109.5 . . ?
H34 C01P H35 109.5 . . ?

loop_
_geom_bond_atom_site_label_1
_geom_bond_atom_site_label_2
_geom_bond_distance
_geom_bond_site_symmetry_2
_geom_bond_publ_flag
Sn01 S002 2.3857(9) . ?
Sn01 S003 2.4056(9) . ?
Sn01 S004 2.3955(9) . ?
Sn01 S005 2.3891(10) . ?
S002 C006 1.836(4) . ?
S003 C007 1.835(4) . ?
S004 C00D 1.832(4) . ?
S005 C00M 1.833(4) . ?
C006 H00A 0.9900 . ?
C006 H00B 0.9900 . ?
C006 C008 1.521(5) . ?
C007 H00C 0.9900 . ?
C007 H00D 0.9900 . ?
C007 C00G 1.508(5) . ?
C008 H00E 0.9900 . ?
C008 H00F 0.9900 . ?
C008 C009 1.525(5) . ?
C009 H00G 0.9900 . ?
C009 H00H 0.9900 . ?
C009 C00I 1.523(5) . ?
C00A H00I 0.9900 . ?
C00A H00J 0.9900 . ?
C00A C00D 1.519(5) . ?
C00A C00P 1.525(5) . ?
C00B H00K 0.9900 . ?
C00B H00L 0.9900 . ?
C00B C00G 1.526(5) . ?
C00B C00T 1.534(5) . ?
C00C H00M 0.9900 . ?
C00C H00N 0.9900 . ?
C00C C00L 1.519(5) . ?
C00C C00N 1.521(5) . ?
C00D H00O 0.9900 . ?
C00D H00P 0.9900 . ?
C00E H00Q 0.9900 . ?
C00E H00R 0.9900 . ?
C00E C00I 1.525(5) . ?
C00E C00S 1.529(5) . ?
C00F H00S 0.9900 . ?
C00F H00T 0.9900 . ?
C00F C011 1.526(5) . ?
C00F C012 1.513(5) . ?
C00G H00U 0.9900 . ?
C00G H00V 0.9900 . ?
C00H H00W 0.9900 . ?
C00H H00X 0.9900 . ?
C00H C00M 1.524(5) . ?
C00H C00N 1.529(5) . ?
C00I H00Y 0.9900 . ?
C00I H 0.9900 . ?
C00J H00Z 0.9900 . ?
C00J HA 0.9900 . ?
C00J C00P 1.521(5) . ?
C00J C00Q 1.524(5) . ?
C00K H00 0.9900 . ?
C00K HB 0.9900 . ?
C00K C00T 1.525(5) . ?
C00K C013 1.532(5) . ?
C00L H1 0.9900 . ?
C00L HC 0.9900 . ?
C00L C011 1.521(5) . ?
C00M H2 0.9900 . ?
C00M HD 0.9900 . ?
C00N H3 0.9900 . ?
C00N HE 0.9900 . ?
C00O H4 0.9900 . ?
C00O HF 0.9900 . ?
C00O C00Q 1.519(5) . ?
C00O C00W 1.522(5) . ?
C00P H5 0.9900 . ?
C00P HG 0.9900 . ?
C00Q H6 0.9900 . ?
C00Q HH 0.9900 . ?
C00R H7 0.9900 . ?
C00R HI 0.9900 . ?
C00R C012 1.530(5) . ?
C00R C01I 1.517(5) . ?
C00S H8 0.9900 . ?
C00S HJ 0.9900 . ?
C00S C00Y 1.529(5) . ?
C00T H9 0.9900 . ?
C00T HK 0.9900 . ?
C00U H10 0.9900 . ?
C00U HL 0.9900 . ?
C00U C00V 1.524(5) . ?
C00U C00W 1.521(5) . ?
C00V H11 0.9900 . ?
C00V HM 0.9900 . ?
C00V C01E 1.520(5) . ?
C00W H12 0.9900 . ?
C00W HN 0.9900 . ?
C00X H13 0.9900 . ?
C00X HO 0.9900 . ?
C00X C01I 1.531(5) . ?
C00X C01J 1.522(6) . ?
C00Y H14 0.9900 . ?
C00Y HP 0.9900 . ?
C00Y C017 1.529(5) . ?
C00Z H15 0.9900 . ?
C00Z HQ 0.9900 . ?
C00Z C014 1.524(5) . ?
C00Z C01B 1.525(5) . ?
C010 H01A 0.9900 . ?
C010 H01B 0.9900 . ?
C010 C01E 1.526(5) . ?
C010 C01H 1.519(5) . ?
C011 H01C 0.9900 . ?
C011 H01D 0.9900 . ?
C012 H01E 0.9900 . ?
C012 H01F 0.9900 . ?
C013 H01G 0.9900 . ?
C013 H01H 0.9900 . ?
C013 C016 1.523(5) . ?
C014 H01I 0.9900 . ?
C014 H01J 0.9900 . ?
C014 C01C 1.526(5) . ?
C015 H01K 0.9900 . ?
C015 H01L 0.9900 . ?
C015 C017 1.524(5) . ?
C015 C018 1.530(5) . ?
C016 H01M 0.9900 . ?
C016 H01N 0.9900 . ?
C016 C01B 1.531(5) . ?
C017 H01O 0.9900 . ?
C017 H01P 0.9900 . ?
C018 H01Q 0.9900 . ?
C018 H01R 0.9900 . ?
C018 C019 1.524(5) . ?
C019 H01S 0.9900 . ?
C019 H01T 0.9900 . ?
C019 C01D 1.519(5) . ?
C01A H01U 0.9900 . ?
C01A H01V 0.9900 . ?
C01A C01H 1.528(5) . ?
C01A C01N 1.535(6) . ?
C01B H01W 0.9900 . ?
C01B H01X 0.9900 . ?
C01C H01Y 0.9900 . ?
C01C HR 0.9900 . ?
C01C C01F 1.516(5) . ?
C01D H01Z 0.9900 . ?
C01D HS 0.9900 . ?
C01D C01K 1.523(6) . ?
C01E H01 0.9900 . ?
C01E HT 0.9900 . ?
C01F H16 0.9900 . ?
C01F HU 0.9900 . ?
C01F C01L 1.525(6) . ?
C01G H17 0.9900 . ?
C01G HV 0.9900 . ?
C01G C01J 1.525(6) . ?
C01G C01P 1.537(6) . ?
C01H H18 0.9900 . ?
C01H HW 0.9900 . ?
C01I H19 0.9900 . ?
C01I HX 0.9900 . ?
C01J H20 0.9900 . ?
C01J HY 0.9900 . ?
C01K H21 0.9900 . ?
C01K HZ 0.9900 . ?
C01K C01O 1.525(6) . ?
C01L H22 0.9900 . ?
C01L H27 0.9900 . ?
C01L C01M 1.541(6) . ?
C01M H23 0.9800 . ?
C01M H28 0.9800 . ?
C01M H29 0.9800 . ?
C01N H24 0.9800 . ?
C01N H30 0.9800 . ?
C01N H31 0.9800 . ?
C01O H25 0.9800 . ?
C01O H32 0.9800 . ?
C01O H33 0.9800 . ?
C01P H26 0.9800 . ?
C01P H34 0.9800 . ?
C01P H35 0.9800 . ?

loop_
_geom_torsion_atom_site_label_1
_geom_torsion_atom_site_label_2
_geom_torsion_atom_site_label_3
_geom_torsion_atom_site_label_4
_geom_torsion
_geom_torsion_site_symmetry_1
_geom_torsion_site_symmetry_2
_geom_torsion_site_symmetry_3
_geom_torsion_site_symmetry_4
_geom_torsion_publ_flag
Sn01 S002 C006 C008 -89.4(3) . . . . ?
Sn01 S003 C007 C00G -152.6(3) . . . . ?
Sn01 S004 C00D C00A -162.0(3) . . . . ?
Sn01 S005 C00M C00H -84.5(3) . . . . ?
S002 C006 C008 C009 -61.8(4) . . . . ?
S003 C007 C00G C00B 179.1(3) . . . . ?
C006 C008 C009 C00I -175.5(3) . . . . ?
C008 C009 C00I C00E 179.8(4) . . . . ?
C00C C00L C011 C00F 178.9(4) . . . . ?
C00D C00A C00P C00J -176.1(4) . . . . ?
C00E C00S C00Y C017 -178.1(4) . . . . ?
C00G C00B C00T C00K 179.6(4) . . . . ?
C00I C00E C00S C00Y 179.1(4) . . . . ?
C00K C013 C016 C01B -178.6(4) . . . . ?
C00L C00C C00N C00H 177.3(4) . . . . ?
C00M C00H C00N C00C -179.7(3) . . . . ?
C00N C00C C00L C011 -179.0(4) . . . . ?
C00N C00H C00M S005 -64.4(4) . . . . ?
C00P C00A C00D S004 176.2(3) . . . . ?
C00P C00J C00Q C00O -178.8(4) . . . . ?
C00Q C00J C00P C00A 177.2(4) . . . . ?
C00Q C00O C00W C00U -179.4(4) . . . . ?
C00S C00E C00I C009 -177.5(4) . . . . ?
C00S C00Y C017 C015 -179.9(4) . . . . ?
C00T C00B C00G C007 -177.9(3) . . . . ?
C00T C00K C013 C016 -179.9(4) . . . . ?
C00U C00V C01E C010 179.7(4) . . . . ?
C00V C00U C00W C00O 179.6(4) . . . . ?
C00W C00O C00Q C00J 178.4(4) . . . . ?
C00W C00U C00V C01E -179.5(4) . . . . ?
C00Z C014 C01C C01F -179.1(4) . . . . ?
C011 C00F C012 C00R 178.9(4) . . . . ?
C012 C00F C011 C00L -178.7(4) . . . . ?
C012 C00R C01I C00X 179.7(4) . . . . ?
C013 C00K C00T C00B -178.9(4) . . . . ?
C013 C016 C01B C00Z -180.0(4) . . . . ?
C014 C00Z C01B C016 -179.0(4) . . . . ?
C014 C01C C01F C01L -179.4(4) . . . . ?
C015 C018 C019 C01D -178.3(4) . . . . ?
C017 C015 C018 C019 179.9(4) . . . . ?
C018 C015 C017 C00Y -179.2(4) . . . . ?
C018 C019 C01D C01K 179.4(4) . . . . ?
C019 C01D C01K C01O -178.6(4) . . . . ?
C01B C00Z C014 C01C -179.7(4) . . . . ?
C01C C01F C01L C01M -178.2(4) . . . . ?
C01E C010 C01H C01A 179.7(4) . . . . ?
C01H C010 C01E C00V -179.2(4) . . . . ?
C01I C00R C012 C00F -179.5(4) . . . . ?
C01I C00X C01J C01G -178.6(4) . . . . ?
C01J C00X C01I C00R -179.6(4) . . . . ?
C01N C01A C01H C010 179.5(4) . . . . ?
C01P C01G C01J C00X 179.8(4) . . . . ?
